data_1517183
loop_
_publ_author_name
'Liu, Bo'
'Li, Lei'
'Sun, Guangping'
'Liu, Jingyao'
'Wang, Meiyan'
'Li, Shihui'
'Cui, Dongmei'

_publ_section_title
;
 3,4-Polymerization of Isoprene by Using NSN- and NPN-Ligated Rare Earth
 Metal Precursors: Switching of Stereo Selectivity and Mechanism
;
_journal_issue 15
_journal_name_full Macromolecules
_journal_page_first 4971
_journal_paper_doi 10.1021/ma501085c
_journal_volume 47
_journal_year 2014
_chemical_formula_sum 'C46 H77 N2 O2 S Si2 Y'
_chemical_formula_weight 867.25
_chemical_name_systematic
; 
 ? 
;
_space_group_IT_number 160
_symmetry_cell_setting rhombohedral
_symmetry_space_group_name_Hall 'R 3 -2"'
_symmetry_space_group_name_H-M 'R 3 m :H'
_atom_sites_solution_hydrogens geom
_atom_sites_solution_primary direct
_atom_sites_solution_secondary difmap
_audit_creation_method SHELXL-97
_cell_angle_alpha 90.00
_cell_angle_beta 90.00
_cell_angle_gamma 120.00
_cell_formula_units_Z 9
_cell_length_a 36.820
_cell_length_b 36.820
_cell_length_c 11.156
_cell_measurement_reflns_used 2764
_cell_measurement_temperature 193(2)
_cell_measurement_theta_max 18.87
_cell_measurement_theta_min 2.21
_cell_volume 13098.052
_computing_cell_refinement 'Bruker SMART'
_computing_data_collection 'Bruker SMART'
_computing_data_reduction 'Bruker SAINT'
_computing_molecular_graphics 'Bruker SHELXTL'
_computing_publication_material 'Bruker SHELXTL'
_computing_structure_refinement 'SHELXL-97 (Sheldrick, 1997)'
_computing_structure_solution 'SHELXS-97 (Sheldrick, 1990)'
_diffrn_ambient_temperature 193(2)
_diffrn_measured_fraction_theta_full 0.999
_diffrn_measured_fraction_theta_max 0.999
_diffrn_measurement_device_type 'CCD area detector'
_diffrn_measurement_method 'phi and omega scans'
_diffrn_radiation_monochromator graphite
_diffrn_radiation_source 'fine-focus sealed tube'
_diffrn_radiation_type MoK\a
_diffrn_radiation_wavelength 0.71073
_diffrn_reflns_av_R_equivalents 0.1087
_diffrn_reflns_av_sigmaI/netI 0.1241
_diffrn_reflns_limit_h_max 43
_diffrn_reflns_limit_h_min -43
_diffrn_reflns_limit_k_max 41
_diffrn_reflns_limit_k_min -43
_diffrn_reflns_limit_l_max 10
_diffrn_reflns_limit_l_min -13
_diffrn_reflns_number 24769
_diffrn_reflns_theta_full 25.04
_diffrn_reflns_theta_max 25.04
_diffrn_reflns_theta_min 1.92
_exptl_absorpt_coefficient_mu 1.109
_exptl_absorpt_correction_T_max 0.9068
_exptl_absorpt_correction_T_min 0.8603
_exptl_absorpt_correction_type none
_exptl_crystal_colour yellow
_exptl_crystal_density_diffrn 0.990
_exptl_crystal_density_method 'not measured'
_exptl_crystal_description block
_exptl_crystal_F_000 4194
_exptl_crystal_size_max 0.14
_exptl_crystal_size_mid 0.12
_exptl_crystal_size_min 0.09
_refine_diff_density_max 1.254
_refine_diff_density_min -0.496
_refine_diff_density_rms 0.115
_refine_ls_abs_structure_details 'Flack H D (1983), Acta Cryst. A39, 876-881'
_refine_ls_abs_structure_Flack 0.008(13)
_refine_ls_extinction_method none
_refine_ls_goodness_of_fit_ref 1.062
_refine_ls_hydrogen_treatment constr
_refine_ls_matrix_type full
_refine_ls_number_parameters 273
_refine_ls_number_reflns 4754
_refine_ls_number_restraints 1
_refine_ls_restrained_S_all 1.062
_refine_ls_R_factor_all 0.1033
_refine_ls_R_factor_gt 0.0697
_refine_ls_shift/su_max 0.018
_refine_ls_shift/su_mean 0.001
_refine_ls_structure_factor_coef Fsqd
_refine_ls_weighting_details 'calc w=1/[\s^2^(Fo^2^)+(0.1090P)^2^+0.0000P] where P=(Fo^2^+2Fc^2^)/3'
_refine_ls_weighting_scheme calc
_refine_ls_wR_factor_gt 0.1994
_refine_ls_wR_factor_ref 0.2100
_reflns_number_gt 3134
_reflns_number_total 4754
_reflns_threshold_expression >2sigma(I)
_cod_data_source_file ma501085c_si_001.cif
_cod_data_source_block 1b
_cod_depositor_comments
;
The following automatic conversions were performed:

'_symmetry_cell_setting' value 'Rhombohedral' changed to
'rhombohedral' according to
/usr/data/users/saulius/crontab/automatic-downloads/rss-feeds/ACS/lib/dictionaries/cif_core.dic
dictionary named 'cif_core.dic' version 2.4.2 from 2011-04-26.

Automatic conversion script
Id: cif_fix_values 2281 2013-09-26 08:29:07Z andrius 

 Adding full bibliography for 1517182--1517186.cif.
;
_cod_original_cell_volume 13098.0
_cod_original_sg_symbol_H-M R3m
_cod_database_code 1517183

loop_
_symmetry_equiv_pos_as_xyz
'x, y, z'
'-y, x-y, z'
'-x+y, -x, z'
'-x+y, y, z'
'x, x-y, z'
'-y, -x, z'
'x+2/3, y+1/3, z+1/3'
'-y+2/3, x-y+1/3, z+1/3'
'-x+y+2/3, -x+1/3, z+1/3'
'-x+y+2/3, y+1/3, z+1/3'
'x+2/3, x-y+1/3, z+1/3'
'-y+2/3, -x+1/3, z+1/3'
'x+1/3, y+2/3, z+2/3'
'-y+1/3, x-y+2/3, z+2/3'
'-x+y+1/3, -x+2/3, z+2/3'
'-x+y+1/3, y+2/3, z+2/3'
'x+1/3, x-y+2/3, z+2/3'
'-y+1/3, -x+2/3, z+2/3'

loop_
_atom_site_label
_atom_site_type_symbol
_atom_site_fract_x
_atom_site_fract_y
_atom_site_fract_z
_atom_site_U_iso_or_equiv
_atom_site_adp_type
_atom_site_occupancy
_atom_site_symmetry_multiplicity
_atom_site_calc_flag
_atom_site_refinement_flags
_atom_site_disorder_assembly
_atom_site_disorder_group
C1 C 0.44372(18) 0.8874(4) 0.0838(10) 0.034(2) Uani 1 2 d S . .
H1A H 0.4276 0.8980 0.0392 0.041 Uiso 0.50 1 calc PR . .
H1B H 0.4704 0.8980 0.0392 0.041 Uiso 0.50 1 calc PR . .
C2 C 0.3935(6) 0.7869(11) 0.165(3) 0.177(7) Uani 1 2 d S . .
H2A H 0.3665 0.7826 0.1946 0.265 Uiso 0.50 1 calc PR . .
H2B H 0.4133 0.7952 0.2319 0.265 Uiso 0.50 1 calc PR . .
H2C H 0.3894 0.7608 0.1296 0.265 Uiso 0.50 1 calc PR . .
C3 C 0.4438(7) 0.8113(6) -0.0330(18) 0.177(7) Uani 1 1 d . . .
H3A H 0.4255 0.7823 -0.0599 0.265 Uiso 1 1 calc R . .
H3B H 0.4663 0.8126 0.0168 0.265 Uiso 1 1 calc R . .
H3C H 0.4559 0.8296 -0.1028 0.265 Uiso 1 1 calc R . .
C4 C 0.46829(18) 0.9366(4) 0.4954(10) 0.034(2) Uani 1 2 d S . .
H4A H 0.4986 0.9546 0.5114 0.041 Uiso 0.50 1 calc PR . .
H4B H 0.4560 0.9546 0.5114 0.041 Uiso 0.50 1 calc PR . .
C5 C 0.4214(4) 0.8428(9) 0.5799(18) 0.119(8) Uani 1 2 d S . .
H5A H 0.3966 0.8275 0.6311 0.179 Uiso 0.50 1 calc PR . .
H5B H 0.4400 0.8312 0.5907 0.179 Uiso 0.50 1 calc PR . .
H5C H 0.4126 0.8398 0.4959 0.179 Uiso 0.50 1 calc PR . .
C6 C 0.4965(5) 0.9088(5) 0.7215(13) 0.112(5) Uani 1 1 d . . .
H6A H 0.5185 0.9094 0.6710 0.168 Uiso 1 1 calc R . .
H6B H 0.4869 0.8858 0.7792 0.168 Uiso 1 1 calc R . .
H6C H 0.5076 0.9355 0.7646 0.168 Uiso 1 1 calc R . .
C7 C 0.5206(2) 1.0412(4) 0.0504(10) 0.039(3) Uani 1 2 d S . .
C8 C 0.5424(2) 1.0848(4) 0.0315(13) 0.049(3) Uani 1 2 d S . .
H8 H 0.5521 1.1043 0.0960 0.058 Uiso 1 2 calc SR . .
C9 C 0.5490(3) 1.0980(5) -0.0919(18) 0.076(5) Uani 1 2 d S . .
H9 H 0.5636 1.1271 -0.1104 0.092 Uiso 1 2 calc SR . .
C10 C 0.5342(3) 1.0684(6) -0.1855(15) 0.071(4) Uani 1 2 d S . .
H10 H 0.5386 1.0772 -0.2668 0.085 Uiso 1 2 calc SR . .
C11 C 0.5144(3) 1.0288(5) -0.1584(13) 0.062(4) Uani 1 2 d S . .
H11 H 0.5049 1.0097 -0.2239 0.075 Uiso 1 2 calc SR . .
C12 C 0.5055(2) 1.0110(5) -0.0435(12) 0.052(3) Uani 1 2 d S . .
H12 H 0.4908 0.9816 -0.0297 0.062 Uiso 1 2 calc SR . .
C13 C 0.5723(2) 1.0080(3) 0.2320(8) 0.035(2) Uani 1 1 d . . .
C14 C 0.5960(3) 1.0330(3) 0.3320(8) 0.040(2) Uani 1 1 d . . .
C15 C 0.6395(3) 1.0452(3) 0.3408(9) 0.044(2) Uani 1 1 d . . .
H15 H 0.6552 1.0611 0.4082 0.053 Uiso 1 1 calc R . .
C16 C 0.6586(3) 1.0348(3) 0.2553(10) 0.050(2) Uani 1 1 d . . .
H16 H 0.6876 1.0437 0.2623 0.060 Uiso 1 1 calc R . .
C17 C 0.6361(3) 1.0112(3) 0.1579(9) 0.048(2) Uani 1 1 d . . .
H17 H 0.6499 1.0037 0.0993 0.057 Uiso 1 1 calc R . .
C18 C 0.5933(3) 0.9979(3) 0.1426(9) 0.044(2) Uani 1 1 d . . .
C19 C 0.5713(3) 0.9730(3) 0.0356(9) 0.049(2) Uani 1 1 d . . .
H19 H 0.5417 0.9670 0.0368 0.058 Uiso 1 1 calc R . .
C20 C 0.5930(4) 0.9977(4) -0.0797(10) 0.077(3) Uani 1 1 d . . .
H20A H 0.5908 1.0231 -0.0835 0.116 Uiso 1 1 calc R . .
H20B H 0.5793 0.9802 -0.1499 0.116 Uiso 1 1 calc R . .
H20C H 0.6226 1.0055 -0.0786 0.116 Uiso 1 1 calc R . .
C21 C 0.5713(4) 0.9316(3) 0.0300(11) 0.075(3) Uani 1 1 d . . .
H21A H 0.5995 0.9366 0.0475 0.112 Uiso 1 1 calc R . .
H21B H 0.5629 0.9195 -0.0504 0.112 Uiso 1 1 calc R . .
H21C H 0.5515 0.9121 0.0892 0.112 Uiso 1 1 calc R . .
C22 C 0.5768(3) 1.0458(3) 0.4331(8) 0.044(2) Uani 1 1 d . . .
H22 H 0.5461 1.0333 0.4165 0.053 Uiso 1 1 calc R . .
C23 C 0.5818(3) 1.0303(3) 0.5596(9) 0.059(3) Uani 1 1 d . . .
H23A H 0.6116 1.0405 0.5751 0.088 Uiso 1 1 calc R . .
H23B H 0.5662 0.9996 0.5617 0.088 Uiso 1 1 calc R . .
H23C H 0.5708 1.0413 0.6212 0.088 Uiso 1 1 calc R . .
C24 C 0.5966(3) 1.0932(3) 0.4327(11) 0.069(3) Uani 1 1 d . . .
H24A H 0.6256 1.1059 0.4610 0.103 Uiso 1 1 calc R . .
H24B H 0.5807 1.1014 0.4857 0.103 Uiso 1 1 calc R . .
H24C H 0.5963 1.1028 0.3510 0.103 Uiso 1 1 calc R . .
N1 N 0.52893(19) 0.99183(19) 0.2219(6) 0.0322(16) Uani 1 1 d . . .
Si1 Si 0.41401(9) 0.82803(18) 0.0522(6) 0.119(2) Uani 1 2 d S . .
Si2 Si 0.45030(7) 0.90059(15) 0.6228(4) 0.0598(11) Uani 1 2 d S . .
S1 S 0.51292(4) 1.02583(9) 0.2061(3) 0.0310(7) Uani 1 2 d S . .
Y1 Y 0.465378(16) 0.93076(3) 0.27757(10) 0.0342(3) Uani 1 2 d S . .
O1 O 0.39084(17) 0.90103(18) 0.3098(6) 0.0505(17) Uani 1 1 d . . .
C25 C 0.3680(3) 0.9163(3) 0.3800(10) 0.061(3) Uani 1 1 d . B .
H25A H 0.3662 0.9387 0.3360 0.073 Uiso 1 1 calc R A 1
H25B H 0.3822 0.9277 0.4575 0.073 Uiso 1 1 calc R A 1
C26 C 0.3257(7) 0.8801(6) 0.400(3) 0.061(7) Uani 0.65(5) 1 d P B 1
H26A H 0.3222 0.8714 0.4852 0.073 Uiso 0.65(5) 1 calc PR B 1
H26B H 0.3041 0.8876 0.3795 0.073 Uiso 0.65(5) 1 calc PR B 1
C27 C 0.3216(8) 0.8489(6) 0.330(5) 0.097(13) Uani 0.65(5) 1 d P B 1
H27A H 0.3048 0.8466 0.2582 0.117 Uiso 0.65(5) 1 calc PR B 1
H27B H 0.3072 0.8220 0.3741 0.117 Uiso 0.65(5) 1 calc PR B 1
C28 C 0.3650(13) 0.8584(13) 0.293(5) 0.120(15) Uani 0.65(5) 1 d P B 1
H28A H 0.3744 0.8424 0.3431 0.144 Uiso 0.65(5) 1 calc PR B 1
H28B H 0.3652 0.8509 0.2079 0.144 Uiso 0.65(5) 1 calc PR B 1
C26B C 0.3305(17) 0.870(2) 0.425(6) 0.061(3) Uani 0.35(5) 1 d P B 2
H26C H 0.3284 0.8716 0.5130 0.073 Uiso 0.35(5) 1 calc PR B 2
H26D H 0.3039 0.8661 0.3908 0.073 Uiso 0.35(5) 1 calc PR B 2
C27B C 0.3319(13) 0.8468(12) 0.408(5) 0.061(3) Uani 0.35(5) 1 d P B 2
H27C H 0.3035 0.8235 0.3886 0.073 Uiso 0.35(5) 1 calc PR B 2
H27D H 0.3420 0.8386 0.4799 0.073 Uiso 0.35(5) 1 calc PR B 2
C28B C 0.364(2) 0.854(2) 0.293(5) 0.061(3) Uani 0.35(5) 1 d P B 2
H28C H 0.3804 0.8397 0.3029 0.073 Uiso 0.35(5) 1 calc PR B 2
H28D H 0.3496 0.8470 0.2144 0.073 Uiso 0.35(5) 1 calc PR B 2

loop_
_atom_site_aniso_label
_atom_site_aniso_U_11
_atom_site_aniso_U_22
_atom_site_aniso_U_33
_atom_site_aniso_U_23
_atom_site_aniso_U_13
_atom_site_aniso_U_12
C1 0.030(3) 0.049(5) 0.030(5) -0.020(4) -0.010(2) 0.024(2)
C2 0.233(16) 0.149(15) 0.121(14) -0.035(12) -0.018(6) 0.074(7)
C3 0.233(16) 0.149(15) 0.121(14) -0.035(12) -0.018(6) 0.074(7)
C4 0.030(3) 0.049(5) 0.030(5) -0.020(4) -0.010(2) 0.024(2)
C5 0.137(13) 0.17(2) 0.063(15) -0.006(15) -0.003(8) 0.084(11)
C6 0.123(12) 0.124(12) 0.081(11) 0.022(9) -0.030(9) 0.055(10)
C7 0.035(4) 0.063(8) 0.028(7) 0.008(6) 0.004(3) 0.031(4)
C8 0.048(6) 0.056(8) 0.045(9) 0.013(7) 0.006(3) 0.028(4)
C9 0.071(8) 0.063(10) 0.093(15) 0.045(10) 0.022(5) 0.032(5)
C10 0.085(8) 0.090(13) 0.038(9) 0.008(9) 0.004(5) 0.045(7)
C11 0.080(8) 0.066(10) 0.037(9) 0.010(8) 0.005(4) 0.033(5)
C12 0.057(6) 0.068(9) 0.033(8) -0.007(7) -0.003(4) 0.034(5)
C13 0.038(5) 0.040(5) 0.034(5) 0.004(4) 0.004(4) 0.024(4)
C14 0.040(5) 0.045(5) 0.039(6) 0.003(4) -0.001(4) 0.024(4)
C15 0.032(5) 0.046(5) 0.051(6) 0.009(4) -0.002(4) 0.017(4)
C16 0.030(5) 0.070(7) 0.055(7) 0.013(5) 0.004(5) 0.030(5)
C17 0.044(5) 0.066(6) 0.049(6) 0.019(5) 0.019(5) 0.039(5)
C18 0.045(5) 0.049(6) 0.048(6) 0.011(4) 0.014(4) 0.031(5)
C19 0.037(5) 0.064(6) 0.044(6) -0.005(5) 0.008(4) 0.025(5)
C20 0.070(7) 0.114(10) 0.038(7) -0.003(6) 0.006(5) 0.039(7)
C21 0.094(9) 0.073(8) 0.076(9) -0.023(7) -0.002(7) 0.056(7)
C22 0.040(5) 0.061(6) 0.039(6) -0.009(4) -0.006(4) 0.031(5)
C23 0.059(6) 0.084(7) 0.041(6) -0.004(5) -0.009(5) 0.042(6)
C24 0.078(8) 0.049(6) 0.088(9) -0.016(6) -0.016(7) 0.038(6)
N1 0.031(3) 0.041(4) 0.034(4) -0.001(3) 0.001(3) 0.025(3)
Si1 0.186(6) 0.069(4) 0.064(4) -0.016(3) -0.0080(15) 0.0347(18)
Si2 0.068(2) 0.074(3) 0.040(2) 0.001(2) 0.0006(10) 0.0372(15)
S1 0.0275(10) 0.0400(16) 0.0298(17) 0.0000(13) 0.0000(7) 0.0200(8)
Y1 0.0324(4) 0.0402(7) 0.0325(6) -0.0019(6) -0.0009(3) 0.0201(3)
O1 0.037(3) 0.047(4) 0.063(5) -0.007(3) 0.004(3) 0.017(3)
C25 0.056(6) 0.055(6) 0.068(7) 0.001(5) 0.019(5) 0.024(5)
C26 0.044(10) 0.029(11) 0.109(18) 0.009(10) 0.033(10) 0.018(7)
C27 0.052(12) 0.054(12) 0.14(3) 0.007(15) 0.040(16) -0.004(9)
C28 0.035(10) 0.041(14) 0.26(4) -0.034(16) -0.023(15) 0.004(10)
C26B 0.056(6) 0.055(6) 0.068(7) 0.001(5) 0.019(5) 0.024(5)
C27B 0.056(6) 0.055(6) 0.068(7) 0.001(5) 0.019(5) 0.024(5)
C28B 0.056(6) 0.055(6) 0.068(7) 0.001(5) 0.019(5) 0.024(5)

loop_
_atom_type_symbol
_atom_type_description
_atom_type_scat_dispersion_real
_atom_type_scat_dispersion_imag
_atom_type_scat_source
C C 0.0033 0.0016 'International Tables Vol C Tables 4.2.6.8 and 6.1.1.4'
H H 0.0000 0.0000 'International Tables Vol C Tables 4.2.6.8 and 6.1.1.4'
N N 0.0061 0.0033 'International Tables Vol C Tables 4.2.6.8 and 6.1.1.4'
O O 0.0106 0.0060 'International Tables Vol C Tables 4.2.6.8 and 6.1.1.4'
Si Si 0.0817 0.0704 'International Tables Vol C Tables 4.2.6.8 and 6.1.1.4'
S S 0.1246 0.1234 'International Tables Vol C Tables 4.2.6.8 and 6.1.1.4'
Y Y -2.7962 3.5667 'International Tables Vol C Tables 4.2.6.8 and 6.1.1.4'

loop_
_geom_angle_atom_site_label_1
_geom_angle_atom_site_label_2
_geom_angle_atom_site_label_3
_geom_angle
_geom_angle_site_symmetry_1
_geom_angle_site_symmetry_3
Si1 C1 Y1 133.1(6) . .
Si1 C1 H1A 103.9 . .
Y1 C1 H1A 103.9 . .
Si1 C1 H1B 103.9 . .
Y1 C1 H1B 103.9 . .
H1A C1 H1B 105.4 . .
Si1 C2 H2A 109.5 . .
Si1 C2 H2B 109.5 . .
H2A C2 H2B 109.5 . .
Si1 C2 H2C 109.5 . .
H2A C2 H2C 109.5 . .
H2B C2 H2C 109.5 . .
Si1 C3 H3A 109.5 . .
Si1 C3 H3B 109.5 . .
H3A C3 H3B 109.5 . .
Si1 C3 H3C 109.5 . .
H3A C3 H3C 109.5 . .
H3B C3 H3C 109.5 . .
Si2 C4 Y1 136.7(6) . .
Si2 C4 H4A 103.0 . .
Y1 C4 H4A 103.0 . .
Si2 C4 H4B 103.0 . .
Y1 C4 H4B 103.0 . .
H4A C4 H4B 105.1 . .
Si2 C5 H5A 109.5 . .
Si2 C5 H5B 109.5 . .
H5A C5 H5B 109.5 . .
Si2 C5 H5C 109.5 . .
H5A C5 H5C 109.5 . .
H5B C5 H5C 109.5 . .
Si2 C6 H6A 109.5 . .
Si2 C6 H6B 109.5 . .
H6A C6 H6B 109.5 . .
Si2 C6 H6C 109.5 . .
H6A C6 H6C 109.5 . .
H6B C6 H6C 109.5 . .
C8 C7 C12 124.0(12) . .
C8 C7 S1 114.4(10) . .
C12 C7 S1 121.6(10) . .
C7 C8 C9 115.6(14) . .
C7 C8 H8 122.2 . .
C9 C8 H8 122.2 . .
C10 C9 C8 120.8(14) . .
C10 C9 H9 119.6 . .
C8 C9 H9 119.6 . .
C11 C10 C9 118.7(15) . .
C11 C10 H10 120.6 . .
C9 C10 H10 120.6 . .
C10 C11 C12 127.3(15) . .
C10 C11 H11 116.4 . .
C12 C11 H11 116.4 . .
C11 C12 C7 113.6(14) . .
C11 C12 H12 123.2 . .
C7 C12 H12 123.2 . .
N1 C13 C18 119.1(8) . .
N1 C13 C14 122.3(7) . .
C18 C13 C14 118.6(8) . .
C13 C14 C15 118.8(8) . .
C13 C14 C22 123.2(7) . .
C15 C14 C22 118.0(8) . .
C16 C15 C14 121.4(9) . .
C16 C15 H15 119.3 . .
C14 C15 H15 119.3 . .
C15 C16 C17 120.1(8) . .
C15 C16 H16 120.0 . .
C17 C16 H16 120.0 . .
C16 C17 C18 122.1(9) . .
C16 C17 H17 119.0 . .
C18 C17 H17 119.0 . .
C17 C18 C13 119.0(9) . .
C17 C18 C19 119.1(8) . .
C13 C18 C19 121.9(8) . .
C18 C19 C21 112.3(8) . .
C18 C19 C20 110.3(8) . .
C21 C19 C20 107.2(9) . .
C18 C19 H19 109.0 . .
C21 C19 H19 109.0 . .
C20 C19 H19 109.0 . .
C19 C20 H20A 109.5 . .
C19 C20 H20B 109.5 . .
H20A C20 H20B 109.5 . .
C19 C20 H20C 109.5 . .
H20A C20 H20C 109.5 . .
H20B C20 H20C 109.5 . .
C19 C21 H21A 109.5 . .
C19 C21 H21B 109.5 . .
H21A C21 H21B 109.5 . .
C19 C21 H21C 109.5 . .
H21A C21 H21C 109.5 . .
H21B C21 H21C 109.5 . .
C24 C22 C14 108.8(8) . .
C24 C22 C23 110.1(8) . .
C14 C22 C23 113.3(7) . .
C24 C22 H22 108.2 . .
C14 C22 H22 108.2 . .
C23 C22 H22 108.2 . .
C22 C23 H23A 109.5 . .
C22 C23 H23B 109.5 . .
H23A C23 H23B 109.5 . .
C22 C23 H23C 109.5 . .
H23A C23 H23C 109.5 . .
H23B C23 H23C 109.5 . .
C22 C24 H24A 109.5 . .
C22 C24 H24B 109.5 . .
H24A C24 H24B 109.5 . .
C22 C24 H24C 109.5 . .
H24A C24 H24C 109.5 . .
H24B C24 H24C 109.5 . .
C13 N1 S1 116.9(5) . .
C13 N1 Y1 138.9(5) . .
S1 N1 Y1 101.0(3) . .
C3 Si1 C3 104.3(14) . 4
C3 Si1 C2 98.8(9) . .
C3 Si1 C2 98.8(9) 4 .
C3 Si1 C1 113.2(7) . .
C3 Si1 C1 113.2(7) 4 .
C2 Si1 C1 125.6(11) . .
C4 Si2 C5 114.4(7) . .
C4 Si2 C6 111.1(5) . 4
C5 Si2 C6 106.1(6) . 4
C4 Si2 C6 111.1(5) . .
C5 Si2 C6 106.1(6) . .
C6 Si2 C6 107.7(11) 4 .
N1 S1 N1 95.8(5) . 4
N1 S1 C7 106.5(4) . .
N1 S1 C7 106.5(4) 4 .
N1 S1 Y1 48.1(2) . .
N1 S1 Y1 48.1(2) 4 .
C7 S1 Y1 120.5(4) . .
N1 Y1 N1 61.5(3) . 4
N1 Y1 O1 84.01(19) . 4
N1 Y1 O1 145.5(2) 4 4
N1 Y1 O1 145.5(2) . .
N1 Y1 O1 84.00(19) 4 .
O1 Y1 O1 130.5(3) 4 .
N1 Y1 C4 101.4(3) . .
N1 Y1 C4 101.4(3) 4 .
O1 Y1 C4 83.19(19) 4 .
O1 Y1 C4 83.19(19) . .
N1 Y1 C1 102.8(3) . .
N1 Y1 C1 102.8(3) 4 .
O1 Y1 C1 85.09(19) 4 .
O1 Y1 C1 85.09(19) . .
C4 Y1 C1 151.8(4) . .
N1 Y1 S1 30.87(14) . .
N1 Y1 S1 30.87(14) 4 .
O1 Y1 S1 114.63(15) 4 .
O1 Y1 S1 114.63(14) . .
C4 Y1 S1 100.4(3) . .
C1 Y1 S1 107.8(3) . .
C28 O1 C25 108(2) . .
C28 O1 C28B 2(5) . .
C25 O1 C28B 110(3) . .
C28 O1 Y1 118(2) . .
C25 O1 Y1 130.6(5) . .
C28B O1 Y1 116(3) . .
O1 C25 C26 106.7(11) . .
O1 C25 C26B 97(3) . .
C26 C25 C26B 20(2) . .
O1 C25 H25A 110.4 . .
C26 C25 H25A 110.4 . .
C26B C25 H25A 129.9 . .
O1 C25 H25B 110.4 . .
C26 C25 H25B 110.4 . .
C26B C25 H25B 99.6 . .
H25A C25 H25B 108.6 . .
C27 C26 C25 107.6(17) . .
C27 C26 H26A 110.2 . .
C25 C26 H26A 110.2 . .
C27 C26 H26B 110.2 . .
C25 C26 H26B 110.2 . .
H26A C26 H26B 108.5 . .
C26 C27 C28 108(2) . .
C26 C27 H27A 110.1 . .
C28 C27 H27A 110.1 . .
C26 C27 H27B 110.1 . .
C28 C27 H27B 110.1 . .
H27A C27 H27B 108.4 . .
O1 C28 C27 106(3) . .
O1 C28 H28A 110.6 . .
C27 C28 H28A 110.6 . .
O1 C28 H28B 110.6 . .
C27 C28 H28B 110.6 . .
H28A C28 H28B 108.7 . .
C27B C26B C25 120(6) . .
C27B C26B H26C 107.3 . .
C25 C26B H26C 107.3 . .
C27B C26B H26D 107.3 . .
C25 C26B H26D 107.3 . .
H26C C26B H26D 106.9 . .
C26B C27B C28B 112(5) . .
C26B C27B H27C 109.3 . .
C28B C27B H27C 109.3 . .
C26B C27B H27D 109.3 . .
C28B C27B H27D 109.3 . .
H27C C27B H27D 108.0 . .
O1 C28B C27B 96(4) . .
O1 C28B H28C 112.6 . .
C27B C28B H28C 112.6 . .
O1 C28B H28D 112.6 . .
C27B C28B H28D 112.6 . .
H28C C28B H28D 110.1 . .

loop_
_geom_bond_atom_site_label_1
_geom_bond_atom_site_label_2
_geom_bond_distance
_geom_bond_site_symmetry_2
C1 Si1 1.927(12) .
C1 Y1 2.565(10) .
C1 H1A 0.9900 .
C1 H1B 0.9900 .
C2 Si1 1.82(3) .
C2 H2A 0.9800 .
C2 H2B 0.9800 .
C2 H2C 0.9800 .
C3 Si1 1.778(19) .
C3 H3A 0.9800 .
C3 H3B 0.9800 .
C3 H3C 0.9800 .
C4 Si2 1.827(13) .
C4 Y1 2.437(12) .
C4 H4A 0.9900 .
C4 H4B 0.9900 .
C5 Si2 1.90(3) .
C5 H5A 0.9800 .
C5 H5B 0.9800 .
C5 H5C 0.9800 .
C6 Si2 1.918(13) .
C6 H6A 0.9800 .
C6 H6B 0.9800 .
C6 H6C 0.9800 .
C7 C8 1.405(18) .
C7 C12 1.423(18) .
C7 S1 1.805(12) .
C8 C9 1.44(2) .
C8 H8 0.9500 .
C9 C10 1.41(2) .
C9 H9 0.9500 .
C10 C11 1.30(2) .
C10 H10 0.9500 .
C11 C12 1.401(19) .
C11 H11 0.9500 .
C12 H12 0.9500 .
C13 N1 1.401(10) .
C13 C18 1.422(12) .
C13 C14 1.432(12) .
C14 C15 1.433(11) .
C14 C22 1.526(12) .
C15 C16 1.350(13) .
C15 H15 0.9500 .
C16 C17 1.380(14) .
C16 H16 0.9500 .
C17 C18 1.406(12) .
C17 H17 0.9500 .
C18 C19 1.475(13) .
C19 C21 1.527(13) .
C19 C20 1.547(14) .
C19 H19 1.0000 .
C20 H20A 0.9800 .
C20 H20B 0.9800 .
C20 H20C 0.9800 .
C21 H21A 0.9800 .
C21 H21B 0.9800 .
C21 H21C 0.9800 .
C22 C24 1.518(12) .
C22 C23 1.568(13) .
C22 H22 1.0000 .
C23 H23A 0.9800 .
C23 H23B 0.9800 .
C23 H23C 0.9800 .
C24 H24A 0.9800 .
C24 H24B 0.9800 .
C24 H24C 0.9800 .
N1 S1 1.638(6) .
N1 Y1 2.378(6) .
Si1 C3 1.778(19) 4
Si2 C6 1.918(13) 4
S1 N1 1.638(6) 4
S1 Y1 3.135(3) .
Y1 N1 2.378(6) 4
Y1 O1 2.420(6) 4
Y1 O1 2.420(6) .
O1 C28 1.38(4) .
O1 C25 1.453(11) .
O1 C28B 1.50(8) .
C25 C26 1.47(2) .
C25 C26B 1.64(6) .
C25 H25A 0.9900 .
C25 H25B 0.9900 .
C26 C27 1.33(4) .
C26 H26A 0.9900 .
C26 H26B 0.9900 .
C27 C28 1.51(5) .
C27 H27A 0.9900 .
C27 H27B 0.9900 .
C28 H28A 0.9900 .
C28 H28B 0.9900 .
C26B C27B 0.91(6) .
C26B H26C 0.9900 .
C26B H26D 0.9900 .
C27B C28B 1.68(7) .
C27B H27C 0.9900 .
C27B H27D 0.9900 .
C28B H28C 0.9900 .
C28B H28D 0.9900 .
